data_4086704
loop_
_publ_author_name
'Tan, Jiantao'
'Kuang, Yi'
'Wang, Yi'
'Huang, Qingfei'
'Zhu, Jin'
'Wang, Yuanhua'

_publ_section_title
;
 Axial Tri-tert-butylphosphane Coordination to Rh2(OAc)4: Synthesis,
 Structure, and Catalytic Studies
;
_journal_issue 18
_journal_name_full Organometallics
_journal_page_first 3139
_journal_paper_doi 10.1021/acs.organomet.6b00477
_journal_volume 35
_journal_year 2016
_chemical_formula_moiety 'C44 H78 O8 P2 Rh2'
_chemical_formula_sum 'C44 H78 O8 P2 Rh2'
_chemical_formula_weight 1002.82
_space_group_crystal_system triclinic
_space_group_IT_number 2
_space_group_name_Hall '-P 1'
_space_group_name_H-M_alt 'P -1'
_symmetry_space_group_name_Hall '-P 1'
_symmetry_space_group_name_H-M 'P -1'
_atom_sites_solution_hydrogens geom
_audit_creation_date 2016-01-14
_audit_creation_method
;
Olex2 1.2
(compiled 2015.09.30 svn.r3233 for OlexSys, GUI svn.r5103)
;
_cell_angle_alpha 68.778(3)
_cell_angle_beta 79.737(3)
_cell_angle_gamma 83.183(2)
_cell_formula_units_Z 2
_cell_length_a 11.3382(3)
_cell_length_b 14.2991(4)
_cell_length_c 16.3895(7)
_cell_measurement_reflns_used 11111
_cell_measurement_temperature 293(2)
_cell_measurement_theta_max 72.6690
_cell_measurement_theta_min 4.5930
_cell_volume 2433.08(15)
_computing_cell_refinement
;
CrysAlisPro, Agilent Technologies,
Version 1.171.37.35 (release 13-08-2014 CrysAlis171 .NET)
(compiled Aug 13 2014,18:06:01)
;
_computing_data_collection
;
CrysAlisPro, Agilent Technologies,
Version 1.171.37.35 (release 13-08-2014 CrysAlis171 .NET)
(compiled Aug 13 2014,18:06:01)
;
_computing_data_reduction
;
CrysAlisPro, Agilent Technologies,
Version 1.171.37.35 (release 13-08-2014 CrysAlis171 .NET)
(compiled Aug 13 2014,18:06:01)
;
_computing_molecular_graphics 'Olex2 (Dolomanov et al., 2009)'
_computing_publication_material 'Olex2 (Dolomanov et al., 2009)'
_computing_structure_refinement 'ShelXL (Sheldrick, 2015)'
_computing_structure_solution 'ShelXT (Sheldrick, 2015)'
_diffrn_ambient_temperature 293(2)
_diffrn_detector 'CCD plate'
_diffrn_detector_area_resol_mean 15.9595
_diffrn_detector_type EosS2
_diffrn_measured_fraction_theta_full 0.999
_diffrn_measured_fraction_theta_max 0.999
_diffrn_measurement_details
;
  1 omega  -31.00   63.00   1.0000    1.6300
omega____ theta____ kappa____ phi______ frames
    -       36.4171  -77.0000   30.0000 94

  2 omega   18.00  106.00   1.0000    1.6300
omega____ theta____ kappa____ phi______ frames
    -       36.4171   38.0000  -90.0000 88

  3 omega   20.00  104.00   1.0000    1.6300
omega____ theta____ kappa____ phi______ frames
    -       36.4171   57.0000  120.0000 84

  4 omega   23.00   90.00   1.0000    1.6300
omega____ theta____ kappa____ phi______ frames
    -       36.4171 -125.0000 -180.0000 67

  5 omega   18.00  106.00   1.0000    1.6300
omega____ theta____ kappa____ phi______ frames
    -       36.4171   38.0000    0.0000 88

  6 omega  -33.00   55.00   1.0000    1.6300
omega____ theta____ kappa____ phi______ frames
    -       36.4171  -38.0000  -60.0000 88

  7 omega    1.00   75.00   1.0000    1.6300
omega____ theta____ kappa____ phi______ frames
    -       36.4171  -99.0000  -60.0000 74

  8 omega   10.00  104.00   1.0000    1.6300
omega____ theta____ kappa____ phi______ frames
    -       36.4171   77.0000   60.0000 94

  9 omega   20.00  104.00   1.0000    1.6300
omega____ theta____ kappa____ phi______ frames
    -       36.4171   57.0000 -180.0000 84

 10 omega    1.00   75.00   1.0000    1.6300
omega____ theta____ kappa____ phi______ frames
    -       36.4171  -99.0000  -90.0000 74

 11 omega   39.00  109.00   1.0000    6.5100
omega____ theta____ kappa____ phi______ frames
    -      108.0000  -94.0000  -30.0000 70

 12 omega   40.00   98.00   1.0000    6.5100
omega____ theta____ kappa____ phi______ frames
    -      108.0000  -45.0000  -90.0000 58

 13 omega   40.00   98.00   1.0000    6.5100
omega____ theta____ kappa____ phi______ frames
    -      108.0000  -45.0000 -180.0000 58

 14 omega   39.00  109.00   1.0000    6.5100
omega____ theta____ kappa____ phi______ frames
    -      108.0000  -94.0000    0.0000 70

 15 omega   38.00  116.00   1.0000    6.5100
omega____ theta____ kappa____ phi______ frames
    -      108.0000 -111.0000 -180.0000 78

 16 omega   40.00  135.00   1.0000    6.5100
omega____ theta____ kappa____ phi______ frames
    -      108.0000  -77.0000   30.0000 95

 17 omega   40.00   98.00   1.0000    6.5100
omega____ theta____ kappa____ phi______ frames
    -      108.0000  -45.0000  -30.0000 58

 18 omega   38.00   91.00   1.0000    6.5100
omega____ theta____ kappa____ phi______ frames
    -      108.0000  -30.0000   60.0000 53

 19 omega   91.00  176.00   1.0000    6.5100
omega____ theta____ kappa____ phi______ frames
    -      108.0000   45.0000   90.0000 85

 20 omega   40.00   98.00   1.0000    6.5100
omega____ theta____ kappa____ phi______ frames
    -      108.0000  -45.0000  120.0000 58

 21 omega   40.00   98.00   1.0000    6.5100
omega____ theta____ kappa____ phi______ frames
    -      108.0000  -45.0000 -150.0000 58

 22 omega   38.00   91.00   1.0000    6.5100
omega____ theta____ kappa____ phi______ frames
    -      108.0000  -30.0000   30.0000 53

 23 omega  100.00  178.00   1.0000    6.5100
omega____ theta____ kappa____ phi______ frames
    -      108.0000  111.0000  -30.0000 78

 24 omega   38.00   91.00   1.0000    6.5100
omega____ theta____ kappa____ phi______ frames
    -      108.0000  -30.0000 -150.0000 53

 25 omega   39.00  109.00   1.0000    6.5100
omega____ theta____ kappa____ phi______ frames
    -      108.0000  -94.0000 -120.0000 70

 26 omega   38.00   91.00   1.0000    6.5100
omega____ theta____ kappa____ phi______ frames
    -      108.0000  -30.0000    0.0000 53

 27 omega   39.00  177.00   1.0000    6.5100
omega____ theta____ kappa____ phi______ frames
    -      108.0000    0.0000 -120.0000 138

 28 omega  -35.00   66.00   1.0000    1.6300
omega____ theta____ kappa____ phi______ frames
    -       36.4171  -19.0000  120.0000 101

 29 omega  -33.00   55.00   1.0000    1.6300
omega____ theta____ kappa____ phi______ frames
    -       36.4171  -38.0000   60.0000 88

 30 omega   10.00  104.00   1.0000    1.6300
omega____ theta____ kappa____ phi______ frames
    -       36.4171   77.0000    0.0000 94

 31 omega   20.00  104.00   1.0000    1.6300
omega____ theta____ kappa____ phi______ frames
    -       36.4171   57.0000  -60.0000 84

 32 omega    0.00   26.00   1.0000    1.6300
omega____ theta____ kappa____ phi______ frames
    -       36.4171   94.0000 -140.2549 26
;
_diffrn_measurement_device 'four-circle diffractometer'
_diffrn_measurement_device_type 'New Gemini, Dual, Cu at zero, EosS2'
_diffrn_measurement_method '\w scans'
_diffrn_orient_matrix_UB_11 -0.0155874000
_diffrn_orient_matrix_UB_12 0.0242106000
_diffrn_orient_matrix_UB_13 -0.0971568000
_diffrn_orient_matrix_UB_21 -0.0595669000
_diffrn_orient_matrix_UB_22 0.1037591000
_diffrn_orient_matrix_UB_23 -0.0036423000
_diffrn_orient_matrix_UB_31 0.1238645000
_diffrn_orient_matrix_UB_32 0.0453047000
_diffrn_orient_matrix_UB_33 -0.0306052000
_diffrn_radiation_monochromator graphite
_diffrn_radiation_probe x-ray
_diffrn_radiation_type CuK\a
_diffrn_radiation_wavelength 1.54184
_diffrn_reflns_av_R_equivalents 0.0403
_diffrn_reflns_av_unetI/netI 0.0343
_diffrn_reflns_Laue_measured_fraction_full 0.999
_diffrn_reflns_Laue_measured_fraction_max 0.999
_diffrn_reflns_limit_h_max 13
_diffrn_reflns_limit_h_min -9
_diffrn_reflns_limit_k_max 17
_diffrn_reflns_limit_k_min -17
_diffrn_reflns_limit_l_max 19
_diffrn_reflns_limit_l_min -19
_diffrn_reflns_number 25730
_diffrn_reflns_point_group_measured_fraction_full 0.999
_diffrn_reflns_point_group_measured_fraction_max 0.999
_diffrn_reflns_theta_full 67.079
_diffrn_reflns_theta_max 67.079
_diffrn_reflns_theta_min 4.575
_diffrn_source 'Enhance (Cu) X-ray Source'
_exptl_absorpt_coefficient_mu 6.477
_exptl_absorpt_correction_T_max 1.00000
_exptl_absorpt_correction_T_min 0.23552
_exptl_absorpt_correction_type multi-scan
_exptl_absorpt_process_details
;
CrysAlisPro, Agilent Technologies,
Version 1.171.37.35 (release 13-08-2014 CrysAlis171 .NET)
(compiled Aug 13 2014,18:06:01)
Empirical absorption correction using spherical harmonics,
 implemented in SCALE3 ABSPACK scaling algorithm.
;
_exptl_crystal_colour 'clear reddish red'
_exptl_crystal_colour_lustre clear
_exptl_crystal_colour_modifier reddish
_exptl_crystal_colour_primary red
_exptl_crystal_density_diffrn 1.369
_exptl_crystal_description
;
;
_exptl_crystal_F_000 1052
_exptl_crystal_size_max 0.5
_exptl_crystal_size_mid 0.3
_exptl_crystal_size_min 0.1
_refine_diff_density_max 1.000
_refine_diff_density_min -1.058
_refine_diff_density_rms 0.108
_refine_ls_extinction_method none
_refine_ls_goodness_of_fit_ref 1.043
_refine_ls_hydrogen_treatment constr
_refine_ls_matrix_type full
_refine_ls_number_parameters 509
_refine_ls_number_reflns 8694
_refine_ls_number_restraints 0
_refine_ls_restrained_S_all 1.043
_refine_ls_R_factor_all 0.0481
_refine_ls_R_factor_gt 0.0430
_refine_ls_shift/su_max 0.001
_refine_ls_shift/su_mean 0.000
_refine_ls_structure_factor_coef Fsqd
_refine_ls_weighting_details 'w=1/[\s^2^(Fo^2^)+(0.0830P)^2^+0.3631P] where P=(Fo^2^+2Fc^2^)/3'
_refine_ls_weighting_scheme calc
_refine_ls_wR_factor_gt 0.1146
_refine_ls_wR_factor_ref 0.1225
_reflns_Friedel_coverage 0.000
_reflns_number_gt 7578
_reflns_number_total 8694
_reflns_threshold_expression 'I > 2\s(I)'
_cod_data_source_file om6b00477_si_002.cif
_cod_data_source_block wyh-tjt-0278
_cod_original_cell_volume 2433.09(15)
_cod_database_code 4086704
_shelx_space_group_comment
;
The symmetry employed for this shelxl refinement is uniquely defined
by the following loop, which should always be used as a source of
symmetry information in preference to the above space-group names.
They are only intended as comments.
;
_reflns_odcompleteness_completeness 99.92
_reflns_odcompleteness_iscentric 1
_reflns_odcompleteness_theta 66.97
_olex2_refinement_description
;
1. Fixed Uiso
 At 1.2 times of:
  All C(H) groups, All C(H,H) groups
 At 1.5 times of:
  All C(H,H,H) groups
2.a Ternary CH refined with riding coordinates:
 C00D(H00D), C00F(H00F), C00H(H00H), C00I(H00I), C00J(H00J), C00X(H0AA)
2.b Secondary CH2 refined with riding coordinates:
 C00L(H00A,H00B), C00O(H00K,H00L), C00P(H00M,H00N), C00Q(H00O,H00P), C00R(H00Q,
 H00R), C00S(H00S,H00T), C00T(H00U,H00V), C00V(H00Z,H), C00W(H00,HA), C00Y(H1AA,
 HB), C00Z(H2AA,HC), C010(H01A,H01B), C011(H01C,H01D), C012(H01E,H01F),
 C013(H01G,H01H), C014(H01I,H01J), C015(H01K,H01L), C016(H01M,H01N), C017(H01O,
 H01P), C018(H01Q,H01R), C019(H01S,H01T), C01A(H01U,H01V), C01B(H01W,H01X),
 C01C(H01Y,HD), C01F(H3AA,HI), C01G(H4AA,HJ), C01H(H5AA,HK), C01I(H6AA,HL),
 C01J(H7AA,HM), C01K(H8AA,HN)
2.c Idealised Me refined as rotating group:
 C00N(H00C,H00E,H00G), C00U(H00W,H00X,H00Y), C01D(H01Z,HE,HF), C01E(H01,HG,HH)
;
_shelx_shelxl_version_number 2014/7
_olex2_date_sample_data_collection 2016-01-13
_olex2_submission_special_instructions 'No special instructions were received'

loop_
_space_group_symop_operation_xyz
'x, y, z'
'-x, -y, -z'

loop_
_atom_site_label
_atom_site_type_symbol
_atom_site_fract_x
_atom_site_fract_y
_atom_site_fract_z
_atom_site_U_iso_or_equiv
_atom_site_adp_type
_atom_site_occupancy
_atom_site_site_symmetry_order
_atom_site_calc_flag
_atom_site_refinement_flags_posn
Rh01 Rh 0.23047(2) 0.24372(2) 0.54733(2) 0.02802(10) Uani 1 1 d .
Rh02 Rh 0.30987(2) 0.30511(2) 0.38873(2) 0.02894(10) Uani 1 1 d .
P003 P 0.40599(7) 0.37766(5) 0.23229(5) 0.02888(17) Uani 1 1 d .
P004 P 0.15661(7) 0.18925(5) 0.71033(5) 0.02984(17) Uani 1 1 d .
O005 O 0.3938(2) 0.2705(2) 0.56934(15) 0.0405(5) Uani 1 1 d .
O006 O 0.2490(2) 0.44651(17) 0.38759(15) 0.0411(5) Uani 1 1 d .
O007 O 0.1701(2) 0.38959(16) 0.53174(15) 0.0376(5) Uani 1 1 d .
O008 O 0.3556(2) 0.15719(17) 0.40189(16) 0.0417(5) Uani 1 1 d .
O009 O 0.4676(2) 0.3207(2) 0.42467(15) 0.0420(5) Uani 1 1 d .
O00A O 0.1457(2) 0.2846(2) 0.36519(16) 0.0450(6) Uani 1 1 d .
O00B O 0.2907(2) 0.10181(16) 0.54844(16) 0.0410(5) Uani 1 1 d .
O00C O 0.0752(2) 0.2235(2) 0.51034(16) 0.0429(5) Uani 1 1 d .
C00D C 0.3978(3) 0.5174(2) 0.20087(19) 0.0361(6) Uani 1 1 d .
H00D H 0.3140 0.5354 0.2198 0.043 Uiso 1 1 calc R
C00E C 0.1921(3) 0.4568(2) 0.4574(2) 0.0351(6) Uani 1 1 d .
C00F C 0.1093(3) 0.3023(2) 0.7415(2) 0.0390(7) Uani 1 1 d .
H00F H 0.0519 0.3410 0.7017 0.047 Uiso 1 1 calc R
C00G C 0.4755(3) 0.3015(3) 0.5047(2) 0.0413(7) Uani 1 1 d .
C00H C 0.5702(3) 0.3420(2) 0.2157(2) 0.0363(6) Uani 1 1 d .
H00H H 0.6089 0.3823 0.2396 0.044 Uiso 1 1 calc R
C00I C 0.0212(3) 0.1154(2) 0.7479(2) 0.0394(7) Uani 1 1 d .
H00I H 0.0047 0.0923 0.8126 0.047 Uiso 1 1 calc R
C00J C 0.3427(3) 0.3577(2) 0.14395(18) 0.0329(6) Uani 1 1 d .
H00J H 0.3930 0.3896 0.0873 0.039 Uiso 1 1 calc R
C00K C 0.3332(3) 0.0901(2) 0.4761(2) 0.0375(7) Uani 1 1 d .
C00L C 0.3420(3) 0.2452(2) 0.1598(2) 0.0435(7) Uani 1 1 d .
H00A H 0.4235 0.2156 0.1607 0.052 Uiso 1 1 calc R
H00B H 0.2955 0.2121 0.2169 0.052 Uiso 1 1 calc R
C00M C 0.0660(3) 0.2479(3) 0.4301(2) 0.0413(7) Uani 1 1 d .
C00N C 0.1456(3) 0.5629(3) 0.4505(2) 0.0483(8) Uani 1 1 d .
H00C H 0.1953 0.6101 0.4038 0.072 Uiso 1 1 calc GR
H00E H 0.1474 0.5721 0.5054 0.072 Uiso 1 1 calc GR
H00G H 0.0646 0.5738 0.4378 0.072 Uiso 1 1 calc GR
C00O C -0.0890(3) 0.1785(2) 0.7102(2) 0.0448(8) Uani 1 1 d .
H00K H -0.1081 0.2332 0.7329 0.054 Uiso 1 1 calc R
H00L H -0.0706 0.2073 0.6463 0.054 Uiso 1 1 calc R
C00P C 0.2117(3) 0.3716(3) 0.7214(2) 0.0468(8) Uani 1 1 d .
H00M H 0.2673 0.3413 0.7638 0.056 Uiso 1 1 calc R
H00N H 0.2551 0.3801 0.6628 0.056 Uiso 1 1 calc R
C00Q C 0.6015(3) 0.2324(3) 0.2694(2) 0.0457(8) Uani 1 1 d .
H00O H 0.5649 0.2177 0.3306 0.055 Uiso 1 1 calc R
H00P H 0.5695 0.1886 0.2463 0.055 Uiso 1 1 calc R
C00R C 0.0435(4) 0.2882(3) 0.8342(3) 0.0566(9) Uani 1 1 d .
H00Q H 0.0984 0.2576 0.8770 0.068 Uiso 1 1 calc R
H00R H -0.0212 0.2437 0.8479 0.068 Uiso 1 1 calc R
C00S C 0.4387(4) 0.6624(3) 0.2415(2) 0.0528(9) Uani 1 1 d .
H00S H 0.4890 0.6836 0.2729 0.063 Uiso 1 1 calc R
H00T H 0.3558 0.6699 0.2673 0.063 Uiso 1 1 calc R
C00T C 0.2144(3) 0.4052(3) 0.1382(2) 0.0444(7) Uani 1 1 d .
H00U H 0.1639 0.3751 0.1942 0.053 Uiso 1 1 calc R
H00V H 0.2148 0.4765 0.1272 0.053 Uiso 1 1 calc R
C00U C 0.3582(4) -0.0176(3) 0.4790(3) 0.0563(9) Uani 1 1 d .
H00W H 0.2858 -0.0431 0.4747 0.084 Uiso 1 1 calc GR
H00X H 0.3861 -0.0581 0.5337 0.084 Uiso 1 1 calc GR
H00Y H 0.4184 -0.0197 0.4303 0.084 Uiso 1 1 calc GR
C00V C 0.4704(3) 0.5523(2) 0.2534(2) 0.0425(7) Uani 1 1 d .
H00Z H 0.4541 0.5117 0.3156 0.051 Uiso 1 1 calc R
H H 0.5554 0.5431 0.2335 0.051 Uiso 1 1 calc R
C00W C 0.0471(3) 0.0237(3) 0.7189(3) 0.0516(9) Uani 1 1 d .
H00 H 0.0710 0.0457 0.6553 0.062 Uiso 1 1 calc R
HA H 0.1131 -0.0179 0.7467 0.062 Uiso 1 1 calc R
C00X C 0.2680(3) 0.1195(3) 0.7863(2) 0.0453(8) Uani 1 1 d .
H0AA H 0.3107 0.1719 0.7922 0.054 Uiso 1 1 calc R
C00Y C 0.2881(3) 0.2285(3) 0.0875(3) 0.0534(9) Uani 1 1 d .
H1AA H 0.3403 0.2546 0.0316 0.064 Uiso 1 1 calc R
HB H 0.2839 0.1570 0.1013 0.064 Uiso 1 1 calc R
C00Z C 0.6298(3) 0.3664(3) 0.1201(2) 0.0475(8) Uani 1 1 d .
H2AA H 0.6131 0.4369 0.0873 0.057 Uiso 1 1 calc R
HC H 0.5957 0.3272 0.0934 0.057 Uiso 1 1 calc R
C010 C 0.4233(4) 0.5825(2) 0.1034(2) 0.0524(9) Uani 1 1 d .
H01A H 0.5079 0.5748 0.0818 0.063 Uiso 1 1 calc R
H01B H 0.3779 0.5605 0.0694 0.063 Uiso 1 1 calc R
C011 C 0.1629(3) 0.3902(3) 0.0649(2) 0.0500(8) Uani 1 1 d .
H01C H 0.2098 0.4248 0.0083 0.060 Uiso 1 1 calc R
H01D H 0.0811 0.4190 0.0638 0.060 Uiso 1 1 calc R
C012 C 0.1642(4) 0.2792(3) 0.0783(3) 0.0562(9) Uani 1 1 d .
H01E H 0.1091 0.2464 0.1311 0.067 Uiso 1 1 calc R
H01F H 0.1366 0.2720 0.0283 0.067 Uiso 1 1 calc R
C013 C 0.3646(3) 0.0587(3) 0.7458(3) 0.0532(9) Uani 1 1 d .
H01G H 0.3290 0.0032 0.7404 0.064 Uiso 1 1 calc R
H01H H 0.3981 0.1011 0.6870 0.064 Uiso 1 1 calc R
C014 C -0.1976(3) 0.1150(3) 0.7350(3) 0.0640(11) Uani 1 1 d .
H01I H -0.2213 0.0921 0.7986 0.077 Uiso 1 1 calc R
H01J H -0.2642 0.1559 0.7075 0.077 Uiso 1 1 calc R
C015 C 0.4553(4) 0.7300(3) 0.1442(3) 0.0619(11) Uani 1 1 d .
H01K H 0.4255 0.7980 0.1393 0.074 Uiso 1 1 calc R
H01L H 0.5401 0.7313 0.1207 0.074 Uiso 1 1 calc R
C016 C -0.0631(4) -0.0383(3) 0.7442(3) 0.0668(12) Uani 1 1 d .
H01M H -0.0451 -0.0943 0.7229 0.080 Uiso 1 1 calc R
H01N H -0.0827 -0.0654 0.8081 0.080 Uiso 1 1 calc R
C017 C 0.7370(3) 0.2125(3) 0.2648(3) 0.0557(9) Uani 1 1 d .
H01O H 0.7681 0.2534 0.2912 0.067 Uiso 1 1 calc R
H01P H 0.7552 0.1425 0.2984 0.067 Uiso 1 1 calc R
C018 C 0.7972(3) 0.2364(3) 0.1702(3) 0.0581(10) Uani 1 1 d .
H01Q H 0.7726 0.1903 0.1459 0.070 Uiso 1 1 calc R
H01R H 0.8836 0.2269 0.1688 0.070 Uiso 1 1 calc R
C019 C 0.1630(4) 0.4737(3) 0.7261(3) 0.0609(10) Uani 1 1 d .
H01S H 0.2294 0.5157 0.7156 0.073 Uiso 1 1 calc R
H01T H 0.1129 0.5065 0.6803 0.073 Uiso 1 1 calc R
C01A C 0.3887(5) 0.6926(3) 0.0908(3) 0.0659(12) Uani 1 1 d .
H01U H 0.4068 0.7329 0.0286 0.079 Uiso 1 1 calc R
H01V H 0.3029 0.7007 0.1087 0.079 Uiso 1 1 calc R
C01B C 0.4642(4) 0.0182(3) 0.8028(3) 0.0610(10) Uani 1 1 d .
H01W H 0.5211 -0.0243 0.7780 0.073 Uiso 1 1 calc R
H01X H 0.5066 0.0739 0.8014 0.073 Uiso 1 1 calc R
C01C C -0.1700(4) 0.0245(4) 0.7053(4) 0.0751(13) Uani 1 1 d .
H01Y H -0.2393 -0.0160 0.7242 0.090 Uiso 1 1 calc R
HD H -0.1531 0.0472 0.6412 0.090 Uiso 1 1 calc R
C01D C 0.5941(4) 0.3171(5) 0.5243(3) 0.0849(17) Uani 1 1 d .
H01Z H 0.5898 0.3799 0.5338 0.127 Uiso 1 1 calc GR
HE H 0.6551 0.3181 0.4752 0.127 Uiso 1 1 calc GR
HF H 0.6135 0.2633 0.5765 0.127 Uiso 1 1 calc GR
C01E C -0.0525(4) 0.2327(4) 0.4090(3) 0.0669(12) Uani 1 1 d .
H01 H -0.0617 0.2763 0.3499 0.100 Uiso 1 1 calc GR
HG H -0.1164 0.2481 0.4501 0.100 Uiso 1 1 calc GR
HH H -0.0549 0.1641 0.4136 0.100 Uiso 1 1 calc GR
C01F C 0.7651(3) 0.3436(3) 0.1134(3) 0.0623(11) Uani 1 1 d .
H3AA H 0.7985 0.3543 0.0522 0.075 Uiso 1 1 calc R
HI H 0.8005 0.3897 0.1320 0.075 Uiso 1 1 calc R
C01G C 0.2180(4) 0.0572(3) 0.8805(2) 0.0586(10) Uani 1 1 d .
H4AA H 0.1761 0.0022 0.8800 0.070 Uiso 1 1 calc R
HJ H 0.1609 0.0987 0.9062 0.070 Uiso 1 1 calc R
C01H C 0.3195(5) 0.0150(4) 0.9374(3) 0.0860(16) Uani 1 1 d .
H5AA H 0.3529 0.0700 0.9453 0.103 Uiso 1 1 calc R
HK H 0.2864 -0.0295 0.9953 0.103 Uiso 1 1 calc R
C01I C 0.4180(4) -0.0413(4) 0.8971(3) 0.0730(13) Uani 1 1 d .
H6AA H 0.3883 -0.1033 0.8996 0.088 Uiso 1 1 calc R
HL H 0.4836 -0.0588 0.9317 0.088 Uiso 1 1 calc R
C01J C 0.0902(5) 0.4631(4) 0.8157(4) 0.0750(13) Uani 1 1 d .
H7AA H 0.0539 0.5283 0.8148 0.090 Uiso 1 1 calc R
HM H 0.1432 0.4400 0.8603 0.090 Uiso 1 1 calc R
C01K C -0.0077(4) 0.3897(4) 0.8402(3) 0.0729(13) Uani 1 1 d .
H8AA H -0.0674 0.4176 0.8008 0.087 Uiso 1 1 calc R
HN H -0.0471 0.3802 0.9001 0.087 Uiso 1 1 calc R

loop_
_atom_site_aniso_label
_atom_site_aniso_U_11
_atom_site_aniso_U_22
_atom_site_aniso_U_33
_atom_site_aniso_U_23
_atom_site_aniso_U_13
_atom_site_aniso_U_12
Rh01 0.02763(14) 0.03064(14) 0.02229(14) -0.00609(10) -0.00217(9) -0.00076(9)
Rh02 0.03017(15) 0.03259(15) 0.02129(15) -0.00707(10) -0.00298(9) 0.00008(10)
P003 0.0339(4) 0.0298(4) 0.0202(3) -0.0072(3) -0.0027(3) 0.0019(3)
P004 0.0301(4) 0.0296(4) 0.0246(4) -0.0057(3) -0.0015(3) 0.0023(3)
O005 0.0331(11) 0.0611(14) 0.0273(11) -0.0130(10) -0.0068(9) -0.0070(10)
O006 0.0513(14) 0.0324(11) 0.0302(12) -0.0062(9) 0.0040(10) 0.0027(10)
O007 0.0435(12) 0.0319(11) 0.0310(11) -0.0079(9) -0.0006(9) 0.0053(9)
O008 0.0560(14) 0.0328(11) 0.0327(12) -0.0109(10) -0.0023(10) 0.0029(10)
O009 0.0303(11) 0.0656(15) 0.0287(11) -0.0135(11) -0.0034(9) -0.0080(10)
O00A 0.0366(12) 0.0646(16) 0.0330(12) -0.0119(11) -0.0118(10) -0.0063(11)
O00B 0.0541(14) 0.0298(11) 0.0337(12) -0.0080(9) -0.0031(10) 0.0030(10)
O00C 0.0313(11) 0.0614(15) 0.0344(12) -0.0129(11) -0.0044(9) -0.0100(10)
C00D 0.0447(17) 0.0347(15) 0.0278(15) -0.0108(12) -0.0022(12) -0.0031(12)
C00E 0.0309(14) 0.0371(15) 0.0341(15) -0.0098(13) -0.0031(12) -0.0007(12)
C00F 0.0442(17) 0.0398(16) 0.0340(16) -0.0152(13) -0.0100(13) 0.0077(13)
C00G 0.0358(16) 0.0566(19) 0.0317(16) -0.0152(14) -0.0054(13) -0.0029(14)
C00H 0.0345(15) 0.0422(16) 0.0327(16) -0.0135(13) -0.0067(12) -0.0005(12)
C00I 0.0357(16) 0.0360(15) 0.0375(16) -0.0057(13) 0.0024(12) -0.0021(12)
C00J 0.0402(16) 0.0369(15) 0.0232(13) -0.0108(11) -0.0078(11) -0.0035(12)
C00K 0.0373(16) 0.0391(16) 0.0348(16) -0.0121(13) -0.0055(12) 0.0003(12)
C00L 0.0438(18) 0.0378(16) 0.051(2) -0.0160(15) -0.0122(15) -0.0007(13)
C00M 0.0373(17) 0.0475(18) 0.0411(18) -0.0162(14) -0.0081(14) -0.0037(14)
C00N 0.051(2) 0.0393(17) 0.049(2) -0.0136(15) -0.0007(15) 0.0021(14)
C00O 0.0395(17) 0.0412(17) 0.0458(18) -0.0092(14) -0.0020(14) 0.0019(14)
C00P 0.0492(19) 0.0480(18) 0.049(2) -0.0233(16) -0.0091(15) -0.0014(15)
C00Q 0.0432(18) 0.0508(19) 0.0332(16) -0.0076(14) -0.0028(13) 0.0085(15)
C00R 0.067(2) 0.059(2) 0.042(2) -0.0231(17) 0.0027(17) 0.0014(18)
C00S 0.070(2) 0.0482(19) 0.046(2) -0.0245(16) 0.0009(17) -0.0146(17)
C00T 0.0465(18) 0.0466(18) 0.0411(18) -0.0168(15) -0.0128(14) 0.0085(14)
C00U 0.073(3) 0.0402(18) 0.057(2) -0.0191(17) -0.0115(19) 0.0016(17)
C00V 0.0478(18) 0.0447(17) 0.0364(16) -0.0148(14) -0.0033(13) -0.0100(14)
C00W 0.050(2) 0.0378(17) 0.064(2) -0.0171(16) -0.0024(17) -0.0010(15)
C00X 0.0445(18) 0.0448(18) 0.0420(18) -0.0103(15) -0.0108(14) 0.0055(14)
C00Y 0.058(2) 0.051(2) 0.060(2) -0.0275(18) -0.0089(18) -0.0120(17)
C00Z 0.0439(18) 0.0470(18) 0.0399(18) -0.0061(15) 0.0029(14) -0.0010(14)
C010 0.092(3) 0.0360(17) 0.0287(16) -0.0105(13) -0.0058(17) -0.0090(17)
C011 0.0495(19) 0.056(2) 0.0450(19) -0.0139(16) -0.0179(15) 0.0006(16)
C012 0.058(2) 0.060(2) 0.057(2) -0.0192(18) -0.0196(18) -0.0155(18)
C013 0.0468(19) 0.050(2) 0.052(2) -0.0067(17) -0.0088(16) 0.0075(16)
C014 0.042(2) 0.063(2) 0.080(3) -0.016(2) -0.0078(19) -0.0042(17)
C015 0.090(3) 0.0393(19) 0.053(2) -0.0163(17) 0.004(2) -0.0145(19)
C016 0.067(3) 0.0417(19) 0.085(3) -0.016(2) -0.001(2) -0.0140(18)
C017 0.050(2) 0.062(2) 0.056(2) -0.0212(19) -0.0197(17) 0.0145(17)
C018 0.0365(18) 0.059(2) 0.071(3) -0.020(2) 0.0000(17) 0.0049(16)
C019 0.070(3) 0.051(2) 0.073(3) -0.030(2) -0.021(2) -0.0018(18)
C01A 0.115(4) 0.0330(18) 0.042(2) -0.0015(15) -0.017(2) -0.004(2)
C01B 0.048(2) 0.050(2) 0.081(3) -0.015(2) -0.021(2) 0.0054(17)
C01C 0.058(3) 0.069(3) 0.102(4) -0.027(3) -0.016(2) -0.021(2)
C01D 0.049(2) 0.162(5) 0.046(2) -0.031(3) -0.0042(18) -0.034(3)
C01E 0.047(2) 0.095(3) 0.063(3) -0.025(2) -0.0161(19) -0.018(2)
C01F 0.042(2) 0.061(2) 0.072(3) -0.016(2) 0.0094(18) -0.0059(17)
C01G 0.066(2) 0.061(2) 0.0347(18) -0.0050(16) -0.0076(17) 0.0130(19)
C01H 0.107(4) 0.091(4) 0.049(3) -0.012(2) -0.030(3) 0.026(3)
C01I 0.075(3) 0.064(3) 0.072(3) -0.006(2) -0.041(2) 0.016(2)
C01J 0.086(3) 0.069(3) 0.090(4) -0.053(3) -0.022(3) 0.012(2)
C01K 0.078(3) 0.071(3) 0.073(3) -0.043(2) 0.011(2) 0.007(2)

loop_
_atom_type_symbol
_atom_type_description
_atom_type_scat_dispersion_real
_atom_type_scat_dispersion_imag
_atom_type_scat_source
C C 0.0181 0.0091 'International Tables Vol C Tables 4.2.6.8 and 6.1.1.4'
H H 0.0000 0.0000 'International Tables Vol C Tables 4.2.6.8 and 6.1.1.4'
O O 0.0492 0.0322 'International Tables Vol C Tables 4.2.6.8 and 6.1.1.4'
P P 0.2955 0.4335 'International Tables Vol C Tables 4.2.6.8 and 6.1.1.4'
Rh Rh 0.0927 3.6045 'International Tables Vol C Tables 4.2.6.8 and 6.1.1.4'

loop_
_geom_angle_atom_site_label_1
_geom_angle_atom_site_label_2
_geom_angle_atom_site_label_3
_geom_angle
Rh02 Rh01 P004 176.385(19)
O005 Rh01 Rh02 87.11(6)
O005 Rh01 P004 89.98(6)
O005 Rh01 O007 90.32(10)
O005 Rh01 O00B 91.83(10)
O007 Rh01 Rh02 87.01(6)
O007 Rh01 P004 90.85(7)
O007 Rh01 O00B 173.77(9)
O00B Rh01 Rh02 87.25(7)
O00B Rh01 P004 95.00(7)
O00C Rh01 Rh02 86.35(7)
O00C Rh01 P004 96.54(7)
O00C Rh01 O005 173.45(8)
O00C Rh01 O007 89.07(10)
O00C Rh01 O00B 88.13(11)
Rh01 Rh02 P003 173.63(2)
O006 Rh02 Rh01 87.20(6)
O006 Rh02 P003 90.03(6)
O006 Rh02 O008 173.43(9)
O008 Rh02 Rh01 86.95(7)
O008 Rh02 P003 96.08(7)
O009 Rh02 Rh01 86.89(6)
O009 Rh02 P003 87.39(7)
O009 Rh02 O006 90.47(11)
O009 Rh02 O008 92.19(11)
O009 Rh02 O00A 174.58(9)
O00A Rh02 Rh01 87.69(7)
O00A Rh02 P003 98.02(7)
O00A Rh02 O006 89.30(11)
O00A Rh02 O008 87.48(11)
C00D P003 Rh02 107.96(10)
C00H P003 Rh02 113.14(10)
C00H P003 C00D 104.43(14)
C00J P003 Rh02 119.72(10)
C00J P003 C00D 103.92(14)
C00J P003 C00H 106.27(14)
C00F P004 Rh01 109.16(10)
C00F P004 C00X 103.43(15)
C00I P004 Rh01 115.26(11)
C00I P004 C00F 103.95(15)
C00I P004 C00X 106.69(15)
C00X P004 Rh01 116.95(11)
C00G O005 Rh01 119.3(2)
C00E O006 Rh02 119.0(2)
C00E O007 Rh01 119.3(2)
C00K O008 Rh02 119.3(2)
C00G O009 Rh02 120.2(2)
C00M O00A Rh02 118.9(2)
C00K O00B Rh01 118.7(2)
C00M O00C Rh01 120.4(2)
P003 C00D H00D 104.9
C00V C00D P003 112.8(2)
C00V C00D H00D 104.9
C00V C00D C010 109.0(3)
C010 C00D P003 119.0(2)
C010 C00D H00D 104.9
O006 C00E C00N 116.0(3)
O007 C00E O006 127.4(3)
O007 C00E C00N 116.6(3)
P004 C00F H00F 105.1
C00P C00F P004 112.7(2)
C00P C00F H00F 105.1
C00R C00F P004 118.7(2)
C00R C00F H00F 105.1
C00R C00F C00P 108.9(3)
O005 C00G C01D 117.3(3)
O009 C00G O005 126.4(3)
O009 C00G C01D 116.3(3)
P003 C00H H00H 105.7
C00Q C00H P003 113.0(2)
C00Q C00H H00H 105.7
C00Z C00H P003 115.9(2)
C00Z C00H H00H 105.7
C00Z C00H C00Q 109.8(3)
P004 C00I H00I 108.8
C00O C00I P004 111.6(2)
C00O C00I H00I 108.8
C00W C00I P004 108.5(2)
C00W C00I H00I 108.8
C00W C00I C00O 110.4(3)
P003 C00J H00J 108.5
C00L C00J P003 111.0(2)
C00L C00J H00J 108.5
C00L C00J C00T 109.2(3)
C00T C00J P003 111.1(2)
C00T C00J H00J 108.5
O008 C00K O00B 127.3(3)
O008 C00K C00U 116.3(3)
O00B C00K C00U 116.3(3)
C00J C00L H00A 109.4
C00J C00L H00B 109.4
H00A C00L H00B 108.0
C00Y C00L C00J 111.0(3)
C00Y C00L H00A 109.4
C00Y C00L H00B 109.4
O00A C00M C01E 116.6(3)
O00C C00M O00A 126.6(3)
O00C C00M C01E 116.7(3)
C00E C00N H00C 109.5
C00E C00N H00E 109.5
C00E C00N H00G 109.5
H00C C00N H00E 109.5
H00C C00N H00G 109.5
H00E C00N H00G 109.5
C00I C00O H00K 109.4
C00I C00O H00L 109.4
H00K C00O H00L 108.0
C014 C00O C00I 111.4(3)
C014 C00O H00K 109.4
C014 C00O H00L 109.4
C00F C00P H00M 109.5
C00F C00P H00N 109.5
H00M C00P H00N 108.1
C019 C00P C00F 110.6(3)
C019 C00P H00M 109.5
C019 C00P H00N 109.5
C00H C00Q H00O 109.6
C00H C00Q H00P 109.6
H00O C00Q H00P 108.1
C017 C00Q C00H 110.5(3)
C017 C00Q H00O 109.6
C017 C00Q H00P 109.6
C00F C00R H00Q 109.7
C00F C00R H00R 109.7
C00F C00R C01K 110.0(3)
H00Q C00R H00R 108.2
C01K C00R H00Q 109.7
C01K C00R H00R 109.7
H00S C00S H00T 107.9
C00V C00S H00S 109.2
C00V C00S H00T 109.2
C00V C00S C015 112.2(3)
C015 C00S H00S 109.2
C015 C00S H00T 109.2
C00J C00T H00U 109.4
C00J C00T H00V 109.4
H00U C00T H00V 108.0
C011 C00T C00J 111.2(3)
C011 C00T H00U 109.4
C011 C00T H00V 109.4
C00K C00U H00W 109.5
C00K C00U H00X 109.5
C00K C00U H00Y 109.5
H00W C00U H00X 109.5
H00W C00U H00Y 109.5
H00X C00U H00Y 109.5
C00D C00V H00Z 109.5
C00D C00V H 109.5
C00S C00V C00D 110.8(3)
C00S C00V H00Z 109.5
C00S C00V H 109.5
H00Z C00V H 108.1
C00I C00W H00 109.4
C00I C00W HA 109.4
H00 C00W HA 108.0
C016 C00W C00I 111.3(3)
C016 C00W H00 109.4
C016 C00W HA 109.4
P004 C00X H0AA 104.9
C013 C00X P004 112.8(3)
C013 C00X H0AA 104.9
C01G C00X P004 117.0(3)
C01G C00X H0AA 104.9
C01G C00X C013 111.0(3)
C00L C00Y H1AA 109.2
C00L C00Y HB 109.2
H1AA C00Y HB 107.9
C012 C00Y C00L 112.1(3)
C012 C00Y H1AA 109.2
C012 C00Y HB 109.2
C00H C00Z H2AA 109.3
C00H C00Z HC 109.3
C00H C00Z C01F 111.8(3)
H2AA C00Z HC 107.9
C01F C00Z H2AA 109.3
C01F C00Z HC 109.3
C00D C010 H01A 109.6
C00D C010 H01B 109.6
H01A C010 H01B 108.1
C01A C010 C00D 110.5(3)
C01A C010 H01A 109.6
C01A C010 H01B 109.6
C00T C011 H01C 109.4
C00T C011 H01D 109.4
C00T C011 C012 111.0(3)
H01C C011 H01D 108.0
C012 C011 H01C 109.4
C012 C011 H01D 109.4
C00Y C012 C011 111.7(3)
C00Y C012 H01E 109.3
C00Y C012 H01F 109.3
C011 C012 H01E 109.3
C011 C012 H01F 109.3
H01E C012 H01F 107.9
C00X C013 H01G 109.5
C00X C013 H01H 109.5
H01G C013 H01H 108.1
C01B C013 C00X 110.8(3)
C01B C013 H01G 109.5
C01B C013 H01H 109.5
C00O C014 H01I 109.3
C00O C014 H01J 109.3
H01I C014 H01J 108.0
C01C C014 C00O 111.4(3)
C01C C014 H01I 109.3
C01C C014 H01J 109.3
C00S C015 H01K 109.5
C00S C015 H01L 109.5
H01K C015 H01L 108.0
C01A C015 C00S 110.9(3)
C01A C015 H01K 109.5
C01A C015 H01L 109.5
C00W C016 H01M 109.4
C00W C016 H01N 109.4
H01M C016 H01N 108.0
C01C C016 C00W 111.4(3)
C01C C016 H01M 109.4
C01C C016 H01N 109.4
C00Q C017 H01O 109.4
C00Q C017 H01P 109.4
H01O C017 H01P 108.0
C018 C017 C00Q 111.0(3)
C018 C017 H01O 109.4
C018 C017 H01P 109.4
C017 C018 H01Q 109.3
C017 C018 H01R 109.3
C017 C018 C01F 111.5(3)
H01Q C018 H01R 108.0
C01F C018 H01Q 109.3
C01F C018 H01R 109.3
C00P C019 H01S 109.4
C00P C019 H01T 109.4
H01S C019 H01T 108.0
C01J C019 C00P 111.1(4)
C01J C019 H01S 109.4
C01J C019 H01T 109.4
C010 C01A H01U 109.3
C010 C01A H01V 109.3
C015 C01A C010 111.7(4)
C015 C01A H01U 109.3
C015 C01A H01V 109.3
H01U C01A H01V 107.9
C013 C01B H01W 109.1
C013 C01B H01X 109.1
H01W C01B H01X 107.8
C01I C01B C013 112.6(3)
C01I C01B H01W 109.1
C01I C01B H01X 109.1
C014 C01C H01Y 109.6
C014 C01C HD 109.6
C016 C01C C014 110.4(4)
C016 C01C H01Y 109.6
C016 C01C HD 109.6
H01Y C01C HD 108.1
C00G C01D H01Z 109.5
C00G C01D HE 109.5
C00G C01D HF 109.5
H01Z C01D HE 109.5
H01Z C01D HF 109.5
HE C01D HF 109.5
C00M C01E H01 109.5
C00M C01E HG 109.5
C00M C01E HH 109.5
H01 C01E HG 109.5
H01 C01E HH 109.5
HG C01E HH 109.5
C00Z C01F H3AA 109.2
C00Z C01F HI 109.2
C018 C01F C00Z 111.8(3)
C018 C01F H3AA 109.2
C018 C01F HI 109.2
H3AA C01F HI 107.9
C00X C01G H4AA 109.5
C00X C01G HJ 109.5
C00X C01G C01H 110.7(4)
H4AA C01G HJ 108.1
C01H C01G H4AA 109.5
C01H C01G HJ 109.5
C01G C01H H5AA 109.0
C01G C01H HK 109.0
H5AA C01H HK 107.8
C01I C01H C01G 112.7(4)
C01I C01H H5AA 109.0
C01I C01H HK 109.0
C01B C01I H6AA 109.1
C01B C01I HL 109.1
C01H C01I C01B 112.6(4)
C01H C01I H6AA 109.1
C01H C01I HL 109.1
H6AA C01I HL 107.8
C019 C01J H7AA 109.2
C019 C01J HM 109.2
C019 C01J C01K 112.0(3)
H7AA C01J HM 107.9
C01K C01J H7AA 109.2
C01K C01J HM 109.2
C00R C01K H8AA 109.4
C00R C01K HN 109.4
C01J C01K C00R 111.3(4)
C01J C01K H8AA 109.4
C01J C01K HN 109.4
H8AA C01K HN 108.0

loop_
_geom_bond_atom_site_label_1
_geom_bond_atom_site_label_2
_geom_bond_distance
Rh01 Rh02 2.4576(3)
Rh01 P004 2.5091(7)
Rh01 O005 2.053(2)
Rh01 O007 2.055(2)
Rh01 O00B 2.057(2)
Rh01 O00C 2.044(2)
Rh02 P003 2.4869(7)
Rh02 O006 2.052(2)
Rh02 O008 2.059(2)
Rh02 O009 2.040(2)
Rh02 O00A 2.042(2)
P003 C00D 1.870(3)
P003 C00H 1.870(3)
P003 C00J 1.847(3)
P004 C00F 1.859(3)
P004 C00I 1.851(3)
P004 C00X 1.871(3)
O005 C00G 1.258(4)
O006 C00E 1.259(4)
O007 C00E 1.253(4)
O008 C00K 1.252(4)
O009 C00G 1.257(4)
O00A C00M 1.261(4)
O00B C00K 1.260(4)
O00C C00M 1.253(4)
C00D H00D 0.9800
C00D C00V 1.525(4)
C00D C010 1.525(4)
C00E C00N 1.516(4)
C00F H00F 0.9800
C00F C00P 1.529(5)
C00F C00R 1.522(5)
C00G C01D 1.496(5)
C00H H00H 0.9800
C00H C00Q 1.528(4)
C00H C00Z 1.522(4)
C00I H00I 0.9800
C00I C00O 1.537(4)
C00I C00W 1.530(5)
C00J H00J 0.9800
C00J C00L 1.534(4)
C00J C00T 1.535(4)
C00K C00U 1.516(4)
C00L H00A 0.9700
C00L H00B 0.9700
C00L C00Y 1.525(5)
C00M C01E 1.502(5)
C00N H00C 0.9600
C00N H00E 0.9600
C00N H00G 0.9600
C00O H00K 0.9700
C00O H00L 0.9700
C00O C014 1.524(5)
C00P H00M 0.9700
C00P H00N 0.9700
C00P C019 1.523(5)
C00Q H00O 0.9700
C00Q H00P 0.9700
C00Q C017 1.522(5)
C00R H00Q 0.9700
C00R H00R 0.9700
C00R C01K 1.529(5)
C00S H00S 0.9700
C00S H00T 0.9700
C00S C00V 1.522(5)
C00S C015 1.527(5)
C00T H00U 0.9700
C00T H00V 0.9700
C00T C011 1.516(5)
C00U H00W 0.9600
C00U H00X 0.9600
C00U H00Y 0.9600
C00V H00Z 0.9700
C00V H 0.9700
C00W H00 0.9700
C00W HA 0.9700
C00W C016 1.526(5)
C00X H0AA 0.9800
C00X C013 1.526(5)
C00X C01G 1.520(5)
C00Y H1AA 0.9700
C00Y HB 0.9700
C00Y C012 1.510(5)
C00Z H2AA 0.9700
C00Z HC 0.9700
C00Z C01F 1.523(5)
C010 H01A 0.9700
C010 H01B 0.9700
C010 C01A 1.525(5)
C011 H01C 0.9700
C011 H01D 0.9700
C011 C012 1.519(5)
C012 H01E 0.9700
C012 H01F 0.9700
C013 H01G 0.9700
C013 H01H 0.9700
C013 C01B 1.520(5)
C014 H01I 0.9700
C014 H01J 0.9700
C014 C01C 1.520(6)
C015 H01K 0.9700
C015 H01L 0.9700
C015 C01A 1.515(6)
C016 H01M 0.9700
C016 H01N 0.9700
C016 C01C 1.511(6)
C017 H01O 0.9700
C017 H01P 0.9700
C017 C018 1.511(6)
C018 H01Q 0.9700
C018 H01R 0.9700
C018 C01F 1.519(6)
C019 H01S 0.9700
C019 H01T 0.9700
C019 C01J 1.515(7)
C01A H01U 0.9700
C01A H01V 0.9700
C01B H01W 0.9700
C01B H01X 0.9700
C01B C01I 1.502(7)
C01C H01Y 0.9700
C01C HD 0.9700
C01D H01Z 0.9600
C01D HE 0.9600
C01D HF 0.9600
C01E H01 0.9600
C01E HG 0.9600
C01E HH 0.9600
C01F H3AA 0.9700
C01F HI 0.9700
C01G H4AA 0.9700
C01G HJ 0.9700
C01G C01H 1.538(6)
C01H H5AA 0.9700
C01H HK 0.9700
C01H C01I 1.496(7)
C01I H6AA 0.9700
C01I HL 0.9700
C01J H7AA 0.9700
C01J HM 0.9700
C01J C01K 1.519(7)
C01K H8AA 0.9700
C01K HN 0.9700

loop_
_geom_torsion_atom_site_label_1
_geom_torsion_atom_site_label_2
_geom_torsion_atom_site_label_3
_geom_torsion_atom_site_label_4
_geom_torsion
Rh01 P004 C00F C00P -60.2(2)
Rh01 P004 C00F C00R 170.8(3)
Rh01 P004 C00I C00O -65.6(2)
Rh01 P004 C00I C00W 56.2(3)
Rh01 P004 C00X C013 -29.7(3)
Rh01 P004 C00X C01G -160.3(3)
Rh01 O005 C00G O009 1.6(5)
Rh01 O005 C00G C01D -178.3(3)
Rh01 O007 C00E O006 0.0(5)
Rh01 O007 C00E C00N -179.7(2)
Rh01 O00B C00K O008 8.1(5)
Rh01 O00B C00K C00U -170.9(2)
Rh01 O00C C00M O00A 0.8(5)
Rh01 O00C C00M C01E -178.5(3)
Rh02 P003 C00D C00V 64.6(2)
Rh02 P003 C00D C010 -165.9(3)
Rh02 P003 C00H C00Q 40.5(3)
Rh02 P003 C00H C00Z 168.6(2)
Rh02 P003 C00J C00L -59.2(2)
Rh02 P003 C00J C00T 62.5(2)
Rh02 O006 C00E O007 2.7(5)
Rh02 O006 C00E C00N -177.6(2)
Rh02 O008 C00K O00B -4.8(5)
Rh02 O008 C00K C00U 174.2(2)
Rh02 O009 C00G O005 1.3(5)
Rh02 O009 C00G C01D -178.8(3)
Rh02 O00A C00M O00C 1.7(5)
Rh02 O00A C00M C01E -178.9(3)
P003 C00D C00V C00S -166.9(2)
P003 C00D C010 C01A 169.1(3)
P003 C00H C00Q C017 -171.0(2)
P003 C00H C00Z C01F 174.6(3)
P003 C00J C00L C00Y 179.2(2)
P003 C00J C00T C011 179.2(2)
P004 C00F C00P C019 165.9(3)
P004 C00F C00R C01K -169.3(3)
P004 C00I C00O C014 175.2(3)
P004 C00I C00W C016 -177.4(3)
P004 C00X C013 C01B 170.3(3)
P004 C00X C01G C01H -173.3(3)
C00D P003 C00H C00Q 157.7(2)
C00D P003 C00H C00Z -74.3(3)
C00D P003 C00J C00L -179.7(2)
C00D P003 C00J C00T -58.0(2)
C00D C010 C01A C015 58.0(5)
C00F P004 C00I C00O 53.9(3)
C00F P004 C00I C00W 175.6(2)
C00F P004 C00X C013 -149.7(3)
C00F P004 C00X C01G 79.7(3)
C00F C00P C019 C01J 56.8(4)
C00F C00R C01K C01J -57.1(5)
C00H P003 C00D C00V -56.1(2)
C00H P003 C00D C010 73.4(3)
C00H P003 C00J C00L 70.4(2)
C00H P003 C00J C00T -167.9(2)
C00H C00Q C017 C018 -58.3(4)
C00H C00Z C01F C018 53.8(5)
C00I P004 C00F C00P 176.3(2)
C00I P004 C00F C00R 47.3(3)
C00I P004 C00X C013 101.0(3)
C00I P004 C00X C01G -29.6(3)
C00I C00O C014 C01C -55.8(5)
C00I C00W C016 C01C 56.8(5)
C00J P003 C00D C00V -167.3(2)
C00J P003 C00D C010 -37.8(3)
C00J P003 C00H C00Q -92.8(2)
C00J P003 C00H C00Z 35.2(3)
C00J C00L C00Y C012 -55.1(4)
C00J C00T C011 C012 57.4(4)
C00L C00J C00T C011 -58.1(4)
C00L C00Y C012 C011 53.7(4)
C00O C00I C00W C016 -54.9(4)
C00O C014 C01C C016 56.7(5)
C00P C00F C00R C01K 59.9(4)
C00P C019 C01J C01K -53.3(5)
C00Q C00H C00Z C01F -55.8(4)
C00Q C017 C018 C01F 55.6(5)
C00R C00F C00P C019 -60.2(4)
C00S C015 C01A C010 -53.6(5)
C00T C00J C00L C00Y 56.5(4)
C00T C011 C012 C00Y -54.7(4)
C00V C00D C010 C01A -59.6(4)
C00V C00S C015 C01A 52.7(5)
C00W C00I C00O C014 54.5(4)
C00W C016 C01C C014 -57.1(5)
C00X P004 C00F C00P 65.0(3)
C00X P004 C00F C00R -64.1(3)
C00X P004 C00I C00O 162.8(2)
C00X P004 C00I C00W -75.4(3)
C00X C013 C01B C01I 54.4(5)
C00X C01G C01H C01I -53.3(6)
C00Z C00H C00Q C017 57.9(4)
C010 C00D C00V C00S 58.6(4)
C013 C00X C01G C01H 55.3(5)
C013 C01B C01I C01H -52.4(6)
C015 C00S C00V C00D -55.8(4)
C017 C018 C01F C00Z -53.3(5)
C019 C01J C01K C00R 53.6(6)
C01G C00X C013 C01B -56.1(4)
C01G C01H C01I C01B 51.7(6)
